data_9004217
loop_
_publ_author_name
'Szymanski, J. T.'
'Roberts, A. C.'

_publ_section_title
;
 The crystal structure of szymanskiite, a partly disordered (Hg-Hg)2+,
 (Ni,Mg)2+ hydronium-carbonate-hydroxide-hydrate
;
_journal_name_full 'The Canadian Mineralogist'
_journal_page_first 709
_journal_page_last 718
_journal_volume 28
_journal_year 1990
_chemical_formula_sum 'C6 Hg8 Mg0.96 Ni2.04 O29.4'
_chemical_name_mineral Szymanskiite
_space_group_IT_number 173
_symmetry_space_group_name_Hall 'P 6c'
_symmetry_space_group_name_H-M 'P 63'
_cell_angle_alpha 90
_cell_angle_beta 90
_cell_angle_gamma 120
_cell_length_a 17.3984
_cell_length_b 17.3984
_cell_length_c 6.0078
_cell_formula_units_Z 2
_cell_volume 1574.943
_database_code_amcsd 0005242
_exptl_crystal_density_diffrn 4.829
_cod_original_formula_sum 'Hg8 (Ni2.04 Mg.96) O29.4 C6'
_cod_database_code 9004217

loop_
_space_group_symop_operation_xyz
x,y,z
x-y,x,1/2+z
-y,x-y,z
-x,-y,1/2+z
-x+y,-x,z
y,-x+y,1/2+z

loop_
_atom_site_aniso_label
_atom_site_aniso_U_11
_atom_site_aniso_U_22
_atom_site_aniso_U_33
_atom_site_aniso_U_12
_atom_site_aniso_U_13
_atom_site_aniso_U_23
Hg1 0.04440 0.04308 0.00300 0.02154 0.00000 0.00000
Hg2 0.03920 0.03791 0.01120 0.01896 0.00000 0.00000
Hg3 0.03390 0.01430 0.02900 0.01550 0.00600 -0.00640
Hg4 0.03090 0.01330 0.02290 0.01390 0.00460 -0.00090
Ni 0.00300 0.01220 0.00610 0.00290 0.00310 0.00300
Mg 0.00300 0.01220 0.00610 0.00290 0.00310 0.00300

loop_
_atom_site_label
_atom_site_fract_x
_atom_site_fract_y
_atom_site_fract_z
_atom_site_occupancy
_atom_site_U_iso_or_equiv
Hg1 0.66667 0.33333 0.04400 1.00000 ?
Hg2 0.33333 0.66667 -0.04080 1.00000 ?
Hg3 0.44218 0.29903 0.25000 1.00000 ?
Hg4 0.44636 0.15674 0.25450 1.00000 ?
Ni 0.00490 0.50190 -0.00930 0.68000 ?
Mg 0.00490 0.50190 -0.00930 0.32000 ?
O1 0.24950 0.56670 0.24100 1.00000 0.01340
O2 0.42740 0.41410 0.23700 1.00000 0.01400
O3 0.43870 0.03250 0.25800 1.00000 0.01300
C1 0.16830 0.55470 0.24600 1.00000 0.01500
O4 0.13160 0.54280 0.06200 1.00000 0.01500
O5 0.13220 0.55500 0.44200 1.00000 0.01700
C2 0.04250 0.24610 0.22100 1.00000 0.02200
O6 0.07420 0.33280 0.29700 1.00000 0.06200
O7 0.22800 0.04000 0.31300 1.00000 0.20000
O8 0.11100 0.23000 0.20700 1.00000 0.06400
O9 0.26850 0.40750 0.21900 0.72000 0.03400
O10 0.24000 0.33900 0.22000 0.35000 0.08100
O11 0.23400 0.19800 0.35100 0.73000 0.13200

loop_
_cod_related_entry_id
_cod_related_entry_database
_cod_related_entry_code
1 AMCSD 0005242
